data_1555056
loop_
_publ_author_name
'Zang, Yi'
'Gong, Yi-Hua'
'Li, Xu-Wen'
'Li, Xiao-Nian'
'Liu, Jun-Jun'
'Chen, Chun-Mei'
'Zhou, Yuan'
'Gu, Liang-Hu'
'Luo, Zeng-Wei'
'Wang, Jian-Ping'
'Sun, Wei-Guang'
'Zhu, Hu-Cheng'
'Zhang, Yong-Hui'

_publ_section_title
;
 Canescones A--E: aromatic polyketide dimers with PTP1B inhibitory
 activity from Penicillium canescens
;
_journal_issue 18
_journal_name_full 'Organic Chemistry Frontiers'
_journal_page_first 3274
_journal_paper_doi 10.1039/C9QO00820A
_journal_volume 6
_journal_year 2019
_chemical_absolute_configuration rmad
_chemical_compound_source fungus
_chemical_formula_moiety 'C20 H18 O10, C H4 O'
_chemical_formula_sum 'C21 H22 O11'
_chemical_formula_weight 450.38
_space_group_crystal_system orthorhombic
_space_group_IT_number 29
_space_group_name_Hall 'P 2c -2ac'
_space_group_name_H-M_alt 'P c a 21'
_atom_sites_solution_hydrogens geom
_atom_sites_solution_primary dual
_audit_creation_date 2018-12-18
_audit_creation_method
;
Olex2 1.2
(compiled 2018.05.29 svn.r3508 for OlexSys, GUI svn.r5506)
;
_audit_update_record
;
2018-12-18 deposited with the CCDC.	2019-08-01 downloaded from the CCDC.
;
_cell_angle_alpha 90
_cell_angle_beta 90
_cell_angle_gamma 90
_cell_formula_units_Z 4
_cell_length_a 8.33914(3)
_cell_length_b 13.29606(5)
_cell_length_c 18.06836(8)
_cell_measurement_reflns_used 36688
_cell_measurement_temperature 100.00(10)
_cell_measurement_theta_max 73.6720
_cell_measurement_theta_min 3.3210
_cell_volume 2003.378(14)
_computing_cell_refinement 'CrysAlisPro 1.171.39.28b (Rigaku OD, 2015)'
_computing_data_collection 'CrysAlisPro 1.171.39.28b (Rigaku OD, 2015)'
_computing_data_reduction 'CrysAlisPro 1.171.39.28b (Rigaku OD, 2015)'
_computing_molecular_graphics 'Olex2 (Dolomanov et al., 2009)'
_computing_publication_material 'Olex2 (Dolomanov et al., 2009)'
_computing_structure_refinement 'ShelXL (Sheldrick, 2015)'
_computing_structure_solution 'ShelXT (Sheldrick, 2015)'
_diffrn_ambient_environment N~2~
_diffrn_ambient_temperature 100.00(10)
_diffrn_detector 'CCD plate'
_diffrn_measured_fraction_theta_full 1.000
_diffrn_measured_fraction_theta_max 1.000
_diffrn_measurement_details
;
List of Runs (angles in degrees, time in seconds):

  # Type    Start    End  Width  t~exp~   \w     \q     \k     \f   Frames
#--------------------------------------------------------------------------
  1  \w    -14.00  13.00   0.50    0.50    --    0.00  29.00  61.00   54
  2  \w     23.00  59.00   0.50    0.50    --   94.60 -29.00 -99.00   72
  3  \w    141.00 168.00   0.50    0.50    --   94.60  29.00  61.00   54
  4  \w     78.00 134.00   0.50    0.50    --   94.60  29.00  61.00  112
  5  \w      5.00  41.00   0.50    0.50    --    0.00  57.00 -90.00   72
  6  \w     44.00  70.00   0.50    0.50    --    0.00  38.00-150.00   52
  7  \w    -30.00  22.00   0.50    0.50    --    0.00 -82.00-180.00  104
  8  \w     25.00  50.00   0.50    0.50    --    0.00  29.00  61.00   50
  9  \w    -29.00  31.00   0.50    0.50    --    0.00 -82.00 120.00  120
 10  \w     44.00  88.00   0.50    0.50    --    0.00  57.00 -90.00   88
 11  \w    -15.00  40.00   0.50    0.50    --    0.00  38.00-150.00  110
 12  \w    -17.00  69.00   0.50    0.50    --    0.00  38.00 -90.00  172
 13  \w    -22.00  22.00   0.50    0.50    --    0.00  57.00 -30.00   88
 14  \w    -61.00 -36.00   0.50    0.50    --    0.00 -29.00 -99.00   50
 15  \w     31.00  83.00   0.50    0.50    --    0.00  57.00 -30.00  104
 16  \w    -17.00  80.00   0.50    0.50    --    0.00  38.00 120.00  194
 17  \w     66.00  92.00   0.50    0.50    --   94.60  75.00  81.38   52
 18  \w     67.00  93.00   0.50    0.50    --   94.60  72.00 -82.76   52
 19  \w    107.00 132.00   0.50    0.50    --   94.60  45.00 -30.00   50
 20  \w    111.00 137.00   0.50    0.50    --   94.60  61.00   8.36   52
 21  \w     72.00 108.00   0.50    0.50    --   94.60  61.00   8.36   72
 22  \w     75.00 100.00   0.50    0.50    --   94.60  45.00 -30.00   50
 23  \w     66.00 184.00   0.50    0.50    --   94.60  75.00 -97.79  236
 24  \w     67.00  93.00   0.50    0.50    --   94.60  72.00  61.40   52
 25  \w     71.00  97.00   0.50    0.50    --   94.60  61.00 -30.00   52
 26  \w     66.00  95.00   0.50    0.50    --   94.60  75.00-154.41   58
 27  \w     67.00 183.00   0.50    0.50    --   94.60  71.00-133.83  232
 28  \w      6.00 126.00   0.50    0.50    --   94.60 -82.00 -30.00  240
 29  \w     71.00  96.00   0.50    0.50    --   94.60  60.00  51.29   50
 30  \w    142.00 167.00   0.50    0.50    --   94.60  60.00  51.29   50
 31  \w     73.00 127.00   0.50    0.50    --   94.60  61.00 113.35  108
 32  \w     71.00 102.00   0.50    0.50    --   94.60  61.00-180.00   62
 33  \w     71.00 152.00   0.50    0.50    --   94.60  61.00-150.00  162
 34  \w     46.00  74.00   0.50    0.50    --   94.60 -82.00-150.00   56
 35  \w     71.00  97.00   0.50    0.50    --   94.60  63.00-105.77   52
 36  \w    138.00 174.00   0.50    0.50    --   94.60  61.00  30.00   72
 37  \w    137.00 183.00   0.50    0.50    --   94.60  75.00 107.78   92
 38  \w    148.00 174.00   0.50    0.50    --   94.60  72.00-175.15   52
 39  \w     71.00  99.00   0.50    0.50    --   94.60  61.00   0.00   56
 40  \w     71.00  97.00   0.50    0.50    --   94.60  61.00  30.00   52
 41  \w     71.00  97.00   0.50    0.50    --   94.60  61.00 -90.00   52
 42  \w     71.00 154.00   0.50    0.50    --   94.60  61.00  90.00  166
 43  \w     67.00  92.00   0.50    0.50    --   94.60  71.00 -25.73   50
 44  \w     67.00 150.00   0.50    0.50    --   94.60  71.00 137.73  166
 45  \w    158.00 184.00   0.50    0.50    --   94.60  71.00 137.73   52
 46  \w     67.00  93.00   0.50    0.50    --   94.60  71.00 -36.30   52
 47  \w     99.00 183.00   0.50    0.50    --   94.60  71.00 -36.30  168
 48  \w     68.00  94.00   0.50    0.50    --   94.60  74.00  89.84   52
 49  \w     66.00  92.00   0.50    0.50    --   94.60  75.00 107.78   52
 50  \w     67.00 147.00   0.50    0.50    --   94.60  71.00 152.18  160
 51  \w    107.00 172.00   0.50    0.50    --   94.60  71.00 -73.78  130
 52  \w     67.00 100.00   0.50    0.50    --   94.60  71.00 -73.78   66
 53  \w      6.00  75.00   0.50    0.50    --   94.60 -77.00-120.00  138
 54  \w     88.00 123.00   0.50    0.50    --   94.60 -77.00-120.00   70
 55  \w     70.00 144.00   0.50    0.50    --   94.60  64.00-171.76  148
 56  \w     79.00 112.00   0.50    0.50    --   94.60 -82.00-150.00   66
 57  \w     13.00 120.00   0.50    0.50    --   94.60 -82.00  90.00  214
 58  \w     71.00 183.00   0.50    0.50    --   94.60  61.00  60.00  224
 59  \w     20.00  72.00   0.50    0.50    --   94.60 -82.00  30.00  104
 60  \w     93.00 125.00   0.50    0.50    --   94.60 -82.00  30.00   64
 61  \w     68.00  94.00   0.50    0.50    --   94.60  70.00 124.55   52
 62  \w      6.00 123.00   0.50    0.50    --   94.60 -82.00-180.00  234
 63  \w     67.00  93.00   0.50    0.50    --   94.60  72.00-175.15   52
;
_diffrn_measurement_device 'four-circle diffractometer'
_diffrn_measurement_device_type 'XtaLAB AFC12 (RINC): Kappa single'
_diffrn_measurement_method '\w scans'
_diffrn_orient_matrix_type 'CrysAlisPro convention (1999,Acta A55,543-557)'
_diffrn_orient_matrix_UB_11 -0.1291556000
_diffrn_orient_matrix_UB_12 -0.0720050000
_diffrn_orient_matrix_UB_13 0.0301836000
_diffrn_orient_matrix_UB_21 -0.1280893000
_diffrn_orient_matrix_UB_22 0.0822760000
_diffrn_orient_matrix_UB_23 -0.0105066000
_diffrn_orient_matrix_UB_31 -0.0323810000
_diffrn_orient_matrix_UB_32 -0.0383627000
_diffrn_orient_matrix_UB_33 -0.0790326000
_diffrn_radiation_monochromator graphite
_diffrn_radiation_probe x-ray
_diffrn_radiation_type CuK\a
_diffrn_radiation_wavelength 1.54184
_diffrn_reflns_av_R_equivalents 0.0295
_diffrn_reflns_av_unetI/netI 0.0125
_diffrn_reflns_Laue_measured_fraction_full 1.000
_diffrn_reflns_Laue_measured_fraction_max 1.000
_diffrn_reflns_limit_h_max 10
_diffrn_reflns_limit_h_min -10
_diffrn_reflns_limit_k_max 16
_diffrn_reflns_limit_k_min -16
_diffrn_reflns_limit_l_max 21
_diffrn_reflns_limit_l_min -22
_diffrn_reflns_number 45175
_diffrn_reflns_point_group_measured_fraction_full 0.989
_diffrn_reflns_point_group_measured_fraction_max 0.984
_diffrn_reflns_theta_full 67.684
_diffrn_reflns_theta_max 73.971
_diffrn_reflns_theta_min 3.324
_diffrn_source 'fine-focus sealed X-ray tube'
_diffrn_source_type 'Enhance (Cu) X-ray Source'
_exptl_absorpt_coefficient_mu 1.047
_exptl_absorpt_correction_T_max 1.00000
_exptl_absorpt_correction_T_min 0.83060
_exptl_absorpt_correction_type multi-scan
_exptl_absorpt_process_details
;
CrysAlisPro 1.171.39.28b (Rigaku Oxford Diffraction, 2015)
Empirical absorption correction using spherical harmonics,
 implemented in SCALE3 ABSPACK scaling algorithm.
;
_exptl_crystal_colour colourless
_exptl_crystal_colour_primary colourless
_exptl_crystal_density_diffrn 1.493
_exptl_crystal_description block
_exptl_crystal_F_000 944
_exptl_crystal_recrystallization_method 'Re-crystallisation from solvent: Methanol'
_exptl_crystal_size_max 0.25
_exptl_crystal_size_mid 0.15
_exptl_crystal_size_min 0.1
_refine_diff_density_max 0.149
_refine_diff_density_min -0.198
_refine_diff_density_rms 0.041
_refine_ls_abs_structure_details
;
 Flack x determined using 1882 quotients [(I+)-(I-)]/[(I+)+(I-)]
 (Parsons, Flack and Wagner, Acta Cryst. B69 (2013) 249-259).
;
_refine_ls_abs_structure_Flack 0.02(2)
_refine_ls_extinction_method none
_refine_ls_goodness_of_fit_ref 1.067
_refine_ls_hydrogen_treatment constr
_refine_ls_matrix_type full
_refine_ls_number_parameters 297
_refine_ls_number_reflns 4006
_refine_ls_number_restraints 1
_refine_ls_restrained_S_all 1.067
_refine_ls_R_factor_all 0.0219
_refine_ls_R_factor_gt 0.0218
_refine_ls_shift/su_max 0.000
_refine_ls_shift/su_mean 0.000
_refine_ls_structure_factor_coef Fsqd
_refine_ls_weighting_details 'w=1/[\s^2^(Fo^2^)+(0.0341P)^2^+0.3520P] where P=(Fo^2^+2Fc^2^)/3'
_refine_ls_weighting_scheme calc
_refine_ls_wR_factor_gt 0.0559
_refine_ls_wR_factor_ref 0.0559
_reflns_Friedel_coverage 0.902
_reflns_Friedel_fraction_full 0.978
_reflns_Friedel_fraction_max 0.968
_reflns_number_gt 3989
_reflns_number_total 4006
_reflns_threshold_expression 'I > 2\s(I)'
_cod_data_source_file c9qo00820a2.cif
_cod_data_source_block 20181128_zy-pc-46-55
_cod_original_cell_volume 2003.377(13)
_cod_database_code 1555056
_shelx_shelxl_version_number 2018/3
_shelx_space_group_comment
;
The symmetry employed for this shelxl refinement is uniquely defined
by the following loop, which should always be used as a source of
symmetry information in preference to the above space-group names.
They are only intended as comments.
;
_shelx_estimated_absorpt_t_max 0.902
_shelx_estimated_absorpt_t_min 0.780
_reflns_odcompleteness_completeness 100.00
_reflns_odcompleteness_iscentric 1
_reflns_odcompleteness_theta 66.97
_olex2_refinement_description
;
1. Fixed Uiso
 At 1.2 times of:
  All C(H) groups, All C(H,H) groups
 At 1.5 times of:
  All C(H,H,H) groups, All O(H) groups
2.a Secondary CH2 refined with riding coordinates:
 C9(H9A,H9B)
2.b Aromatic/amide H refined with riding coordinates:
 C7(H7), C14(H14)
2.c Idealised Me refined as rotating group:
 C21(H21A,H21B,H21C), C22(H22A,H22B,H22C), C23(H23A,H23B,H23C), C24(H24A,H24B,
 H24C), C25(H25A,H25B,H25C)
2.d Idealised tetrahedral OH refined as rotating group:
 O3(H3), O5(H5), O10(H10)
;
_olex2_submission_special_instructions 'No special instructions were received'
_oxdiff_exptl_absorpt_empirical_details
;
Empirical correction (ABSPACK) includes:
- Absorption correction using spherical harmonics
- Frame scaling
;
_oxdiff_exptl_absorpt_empirical_full_max 1.332
_oxdiff_exptl_absorpt_empirical_full_min 0.681

loop_
_space_group_symop_operation_xyz
'x, y, z'
'-x, -y, z+1/2'
'x+1/2, -y, z'
'-x+1/2, y, z+1/2'

loop_
_atom_site_label
_atom_site_type_symbol
_atom_site_fract_x
_atom_site_fract_y
_atom_site_fract_z
_atom_site_U_iso_or_equiv
_atom_site_adp_type
_atom_site_occupancy
_atom_site_site_symmetry_order
_atom_site_calc_flag
_atom_site_refinement_flags_posn
O1 O 0.62236(13) 0.24596(8) 0.46854(6) 0.0151(2) Uani 1 1 d .
O3 O 0.43839(13) 0.13589(8) 0.52103(7) 0.0165(2) Uani 1 1 d .
H3 H 0.393622 0.123469 0.481673 0.025 Uiso 1 1 calc GR
O4 O 0.35266(14) 0.34420(9) 0.43553(6) 0.0186(2) Uani 1 1 d .
O5 O 0.88723(14) 0.29768(9) 0.33760(7) 0.0190(2) Uani 1 1 d .
H5 H 0.795474 0.316540 0.329018 0.029 Uiso 1 1 calc GR
O6 O 0.03668(14) 0.37126(9) 0.62519(7) 0.0194(2) Uani 1 1 d .
O7 O 0.61387(14) 0.35611(8) 0.59275(7) 0.0158(2) Uani 1 1 d .
O8 O 0.93307(14) 0.09569(9) 0.65848(6) 0.0186(3) Uani 1 1 d .
O9 O 1.26517(14) 0.09884(9) 0.39273(7) 0.0194(2) Uani 1 1 d .
O11 O 0.67970(13) 0.18944(8) 0.61862(6) 0.0154(2) Uani 1 1 d .
O17 O 1.04554(14) 0.15899(9) 0.33664(7) 0.0183(2) Uani 1 1 d .
C2 C 0.49501(18) 0.23422(12) 0.52009(9) 0.0143(3) Uani 1 1 d .
C3 C 0.36097(19) 0.30904(11) 0.49790(9) 0.0146(3) Uani 1 1 d .
C4 C 0.24797(19) 0.32765(11) 0.55776(10) 0.0155(3) Uani 1 1 d .
C5 C 0.1004(2) 0.37317(12) 0.55615(10) 0.0169(3) Uani 1 1 d .
C7 C 0.1466(2) 0.32518(13) 0.67187(10) 0.0187(3) Uani 1 1 d .
H7 H 0.132462 0.315504 0.722423 0.022 Uiso 1 1 calc R
C8 C 0.2762(2) 0.29666(12) 0.63322(9) 0.0163(3) Uani 1 1 d .
C9 C 0.42536(19) 0.24247(12) 0.65694(9) 0.0166(3) Uani 1 1 d .
H9A H 0.403031 0.171275 0.662512 0.020 Uiso 1 1 calc R
H9B H 0.461455 0.268296 0.704305 0.020 Uiso 1 1 calc R
C10 C 0.55528(19) 0.25783(12) 0.59894(9) 0.0148(3) Uani 1 1 d .
C12 C 0.78918(19) 0.17146(11) 0.56395(9) 0.0144(3) Uani 1 1 d .
C13 C 0.9304(2) 0.12087(12) 0.58584(9) 0.0149(3) Uani 1 1 d .
C14 C 1.05054(19) 0.10210(12) 0.53461(9) 0.0158(3) Uani 1 1 d .
H14 H 1.145699 0.070423 0.547911 0.019 Uiso 1 1 calc R
C15 C 1.0213(2) 0.13320(12) 0.46203(10) 0.0154(3) Uani 1 1 d .
C16 C 1.1265(2) 0.12658(12) 0.39704(9) 0.0159(3) Uani 1 1 d .
C18 C 0.88550(19) 0.19600(12) 0.35672(9) 0.0159(3) Uani 1 1 d .
C19 C 0.88068(19) 0.17787(12) 0.43911(9) 0.0144(3) Uani 1 1 d .
C20 C 0.76160(19) 0.19844(11) 0.49062(9) 0.0139(3) Uani 1 1 d .
C21 C 0.0031(2) 0.42159(13) 0.49781(10) 0.0206(3) Uani 1 1 d .
H21A H -0.108635 0.413741 0.509149 0.031 Uiso 1 1 calc GR
H21B H 0.025887 0.390612 0.450981 0.031 Uiso 1 1 calc GR
H21C H 0.028960 0.491876 0.495398 0.031 Uiso 1 1 calc GR
C22 C 0.6692(2) 0.40088(13) 0.66026(9) 0.0198(3) Uani 1 1 d .
H22A H 0.734077 0.458557 0.649032 0.030 Uiso 1 1 calc GR
H22B H 0.731856 0.352814 0.687397 0.030 Uiso 1 1 calc GR
H22C H 0.578847 0.421252 0.689547 0.030 Uiso 1 1 calc GR
C23 C 1.0735(2) 0.04700(13) 0.68612(10) 0.0210(3) Uani 1 1 d .
H23A H 1.090777 -0.014483 0.659427 0.032 Uiso 1 1 calc GR
H23B H 1.059657 0.032328 0.737754 0.032 Uiso 1 1 calc GR
H23C H 1.164443 0.090411 0.679770 0.032 Uiso 1 1 calc GR
C24 C 0.7607(2) 0.13690(12) 0.31377(9) 0.0186(3) Uani 1 1 d .
H24A H 0.777166 0.146673 0.261678 0.028 Uiso 1 1 calc GR
H24B H 0.655496 0.159927 0.327095 0.028 Uiso 1 1 calc GR
H24C H 0.770535 0.066705 0.325362 0.028 Uiso 1 1 calc GR
O10 O 0.58571(16) 0.37035(10) 0.32251(7) 0.0241(3) Uani 1 1 d .
H10 H 0.533233 0.353874 0.358923 0.036 Uiso 1 1 calc GR
C25 C 0.5969(3) 0.47730(15) 0.31936(11) 0.0296(4) Uani 1 1 d .
H25A H 0.634943 0.497269 0.271413 0.044 Uiso 1 1 calc GR
H25B H 0.670322 0.500431 0.356595 0.044 Uiso 1 1 calc GR
H25C H 0.493095 0.506194 0.327971 0.044 Uiso 1 1 calc GR

loop_
_atom_site_aniso_label
_atom_site_aniso_U_11
_atom_site_aniso_U_22
_atom_site_aniso_U_33
_atom_site_aniso_U_23
_atom_site_aniso_U_13
_atom_site_aniso_U_12
O1 0.0140(5) 0.0195(6) 0.0117(5) 0.0019(4) 0.0007(4) 0.0026(4)
O3 0.0178(5) 0.0155(5) 0.0161(6) 0.0008(4) -0.0016(5) -0.0005(4)
O4 0.0192(5) 0.0219(6) 0.0147(6) 0.0029(4) -0.0011(4) 0.0022(5)
O5 0.0217(6) 0.0176(5) 0.0178(6) 0.0029(5) 0.0001(5) 0.0005(4)
O6 0.0174(5) 0.0227(6) 0.0181(6) 0.0000(5) 0.0017(5) 0.0039(4)
O7 0.0178(5) 0.0170(5) 0.0127(5) -0.0003(4) -0.0011(4) -0.0006(4)
O8 0.0170(6) 0.0255(6) 0.0134(6) 0.0051(5) 0.0009(4) 0.0061(5)
O9 0.0166(6) 0.0238(6) 0.0177(6) -0.0027(5) 0.0015(5) 0.0022(5)
O11 0.0149(5) 0.0196(6) 0.0118(5) 0.0028(4) 0.0017(4) 0.0040(4)
O17 0.0181(5) 0.0248(6) 0.0119(6) -0.0006(5) 0.0015(4) 0.0031(5)
C2 0.0137(7) 0.0162(7) 0.0130(7) 0.0010(6) 0.0012(6) 0.0007(6)
C3 0.0147(7) 0.0145(7) 0.0145(7) -0.0003(6) -0.0018(6) -0.0004(6)
C4 0.0151(7) 0.0158(7) 0.0157(8) -0.0002(6) -0.0012(6) 0.0000(6)
C5 0.0182(7) 0.0157(7) 0.0169(8) -0.0014(6) 0.0005(6) 0.0002(6)
C7 0.0183(8) 0.0218(8) 0.0159(8) 0.0023(7) 0.0005(7) 0.0025(6)
C8 0.0170(8) 0.0174(7) 0.0145(8) 0.0003(6) 0.0012(6) -0.0005(6)
C9 0.0151(7) 0.0214(8) 0.0134(8) 0.0020(6) 0.0020(6) 0.0027(6)
C10 0.0151(7) 0.0169(7) 0.0124(8) 0.0017(6) -0.0001(6) 0.0027(6)
C12 0.0154(7) 0.0142(7) 0.0135(7) -0.0007(6) 0.0019(6) -0.0005(6)
C13 0.0174(7) 0.0150(7) 0.0122(7) 0.0018(6) -0.0008(6) -0.0003(6)
C14 0.0156(7) 0.0161(7) 0.0159(8) 0.0008(6) 0.0004(6) 0.0013(6)
C15 0.0162(7) 0.0157(7) 0.0144(8) -0.0007(6) 0.0014(6) 0.0001(6)
C16 0.0181(8) 0.0152(7) 0.0144(8) -0.0016(6) 0.0001(6) -0.0004(6)
C18 0.0170(7) 0.0181(7) 0.0126(8) -0.0007(6) 0.0018(6) 0.0013(6)
C19 0.0173(7) 0.0139(7) 0.0121(7) -0.0008(6) -0.0008(6) -0.0015(6)
C20 0.0141(7) 0.0136(7) 0.0140(7) -0.0007(6) -0.0012(6) 0.0001(6)
C21 0.0203(8) 0.0206(7) 0.0208(8) -0.0004(6) -0.0026(7) 0.0051(6)
C22 0.0207(8) 0.0232(8) 0.0155(8) -0.0046(6) -0.0013(6) 0.0003(6)
C23 0.0190(8) 0.0247(8) 0.0193(9) 0.0061(7) -0.0014(6) 0.0053(7)
C24 0.0208(8) 0.0215(7) 0.0134(8) -0.0024(6) 0.0001(6) 0.0004(6)
O10 0.0289(7) 0.0252(6) 0.0180(7) 0.0018(5) 0.0040(5) 0.0049(5)
C25 0.0377(10) 0.0264(9) 0.0246(9) 0.0007(7) 0.0069(8) 0.0083(8)

loop_
_atom_type_symbol
_atom_type_description
_atom_type_scat_dispersion_real
_atom_type_scat_dispersion_imag
_atom_type_scat_source
C C 0.0181 0.0091 'International Tables Vol C Tables 4.2.6.8 and 6.1.1.4'
H H 0.0000 0.0000 'International Tables Vol C Tables 4.2.6.8 and 6.1.1.4'
O O 0.0492 0.0322 'International Tables Vol C Tables 4.2.6.8 and 6.1.1.4'

loop_
_geom_angle_atom_site_label_1
_geom_angle_atom_site_label_2
_geom_angle_atom_site_label_3
_geom_angle
C20 O1 C2 112.88(12)
C2 O3 H3 109.5
C18 O5 H5 109.5
C5 O6 C7 107.96(13)
C10 O7 C22 115.60(12)
C13 O8 C23 117.66(13)
C12 O11 C10 114.70(12)
C16 O17 C18 111.16(13)
O1 C2 C3 107.40(12)
O1 C2 C10 109.84(12)
O3 C2 O1 111.41(12)
O3 C2 C3 111.23(12)
O3 C2 C10 106.90(12)
C10 C2 C3 110.08(13)
O4 C3 C2 121.69(15)
O4 C3 C4 125.69(14)
C4 C3 C2 112.58(14)
C5 C4 C3 129.80(16)
C5 C4 C8 107.00(15)
C8 C4 C3 123.19(14)
O6 C5 C4 108.90(15)
O6 C5 C21 116.69(15)
C4 C5 C21 134.41(17)
O6 C7 H7 125.0
C8 C7 O6 109.91(16)
C8 C7 H7 125.0
C4 C8 C9 122.85(14)
C7 C8 C4 106.21(15)
C7 C8 C9 130.93(16)
C8 C9 H9A 109.8
C8 C9 H9B 109.8
C8 C9 C10 109.22(13)
H9A C9 H9B 108.3
C10 C9 H9A 109.8
C10 C9 H9B 109.8
O7 C10 O11 111.20(13)
O7 C10 C2 103.29(12)
O7 C10 C9 115.41(13)
O11 C10 C2 109.74(12)
O11 C10 C9 105.13(12)
C9 C10 C2 112.14(13)
O11 C12 C13 115.98(14)
O11 C12 C20 122.19(14)
C20 C12 C13 121.79(15)
O8 C13 C12 113.73(14)
O8 C13 C14 126.19(15)
C14 C13 C12 120.08(15)
C13 C14 H14 121.7
C13 C14 C15 116.59(15)
C15 C14 H14 121.7
C14 C15 C16 128.98(15)
C19 C15 C14 123.92(15)
C19 C15 C16 107.09(15)
O9 C16 O17 121.28(15)
O9 C16 C15 129.60(16)
O17 C16 C15 109.12(14)
O5 C18 O17 104.72(12)
O5 C18 C19 113.54(13)
O5 C18 C24 112.47(13)
O17 C18 C19 102.39(12)
O17 C18 C24 108.87(12)
C19 C18 C24 113.81(14)
C15 C19 C18 110.04(14)
C15 C19 C20 119.48(15)
C20 C19 C18 130.48(14)
O1 C20 C12 122.14(14)
O1 C20 C19 119.87(14)
C19 C20 C12 117.99(14)
C5 C21 H21A 109.5
C5 C21 H21B 109.5
C5 C21 H21C 109.5
H21A C21 H21B 109.5
H21A C21 H21C 109.5
H21B C21 H21C 109.5
O7 C22 H22A 109.5
O7 C22 H22B 109.5
O7 C22 H22C 109.5
H22A C22 H22B 109.5
H22A C22 H22C 109.5
H22B C22 H22C 109.5
O8 C23 H23A 109.5
O8 C23 H23B 109.5
O8 C23 H23C 109.5
H23A C23 H23B 109.5
H23A C23 H23C 109.5
H23B C23 H23C 109.5
C18 C24 H24A 109.5
C18 C24 H24B 109.5
C18 C24 H24C 109.5
H24A C24 H24B 109.5
H24A C24 H24C 109.5
H24B C24 H24C 109.5
C25 O10 H10 109.5
O10 C25 H25A 109.5
O10 C25 H25B 109.5
O10 C25 H25C 109.5
H25A C25 H25B 109.5
H25A C25 H25C 109.5
H25B C25 H25C 109.5

loop_
_geom_bond_atom_site_label_1
_geom_bond_atom_site_label_2
_geom_bond_distance
O1 C2 1.4212(18)
O1 C20 1.3808(18)
O3 H3 0.8200
O3 C2 1.3903(19)
O4 C3 1.222(2)
O5 H5 0.8200
O5 C18 1.396(2)
O6 C5 1.356(2)
O6 C7 1.388(2)
O7 C10 1.3995(19)
O7 C22 1.4336(19)
O8 C13 1.355(2)
O8 C23 1.428(2)
O9 C16 1.216(2)
O11 C10 1.4248(19)
O11 C12 1.3661(19)
O17 C16 1.354(2)
O17 C18 1.4680(19)
C2 C3 1.549(2)
C2 C10 1.543(2)
C3 C4 1.456(2)
C4 C5 1.372(2)
C4 C8 1.444(2)
C5 C21 1.478(2)
C7 H7 0.9300
C7 C8 1.342(2)
C8 C9 1.500(2)
C9 H9A 0.9700
C9 H9B 0.9700
C9 C10 1.521(2)
C12 C13 1.413(2)
C12 C20 1.392(2)
C13 C14 1.386(2)
C14 H14 0.9300
C14 C15 1.396(2)
C15 C16 1.468(2)
C15 C19 1.379(2)
C18 C19 1.509(2)
C18 C24 1.517(2)
C19 C20 1.388(2)
C21 H21A 0.9600
C21 H21B 0.9600
C21 H21C 0.9600
C22 H22A 0.9600
C22 H22B 0.9600
C22 H22C 0.9600
C23 H23A 0.9600
C23 H23B 0.9600
C23 H23C 0.9600
C24 H24A 0.9600
C24 H24B 0.9600
C24 H24C 0.9600
O10 H10 0.8200
O10 C25 1.426(2)
C25 H25A 0.9600
C25 H25B 0.9600
C25 H25C 0.9600
